data_7154953
loop_
_publ_author_name
'Tang, Juan'
'Xie, Da'
'Yin, Hao-Yan'
'Jing, Jing'
'Zhang, Jun-Long'

_publ_section_title
;
 Cationic sulfonium functionalization renders Znsalens with high
 fluorescence, good water solubility and tunable cell-permeability.
;
_journal_issue 13
_journal_name_full 'Organic &amp; biomolecular chemistry'
_journal_page_first 3360
_journal_page_last 3368
_journal_paper_doi 10.1039/c6ob00249h
_journal_volume 14
_journal_year 2016
_chemical_formula_sum 'C37 H37 F6 N9 O8 S4 Zn'
_chemical_formula_weight 1043.36
_chemical_name_systematic
;
 ?
;
_space_group_crystal_system triclinic
_space_group_IT_number 2
_space_group_name_Hall '-P 1'
_space_group_name_H-M_alt 'P -1'
_symmetry_space_group_name_Hall '-P 1'
_symmetry_space_group_name_H-M 'P -1'
_atom_sites_solution_hydrogens geom
_audit_creation_method SHELXL-2013
_audit_update_record
;
2016-01-02 deposited with the CCDC.
2016-02-01 downloaded from the CCDC.
;
_cell_angle_alpha 114.179(4)
_cell_angle_beta 93.853(3)
_cell_angle_gamma 114.821(4)
_cell_formula_units_Z 2
_cell_length_a 13.1233(4)
_cell_length_b 14.4337(6)
_cell_length_c 14.5971(5)
_cell_measurement_reflns_used 9094
_cell_measurement_temperature 100.01(10)
_cell_measurement_theta_max 72.9010
_cell_measurement_theta_min 4.3700
_cell_volume 2191.8(2)
_computing_cell_refinement 'CrysAlisPro 1.171.38.41k (Rigaku OD, 2015)'
_computing_data_collection 'CrysAlisPro 1.171.38.41k (Rigaku OD, 2015)'
_computing_data_reduction 'CrysAlisPro 1.171.38.41k (Rigaku OD, 2015)'
_computing_structure_refinement 'SHELXL-2013 (Sheldrick, 2013)'
_computing_structure_solution 'SHELXL-2013 (Sheldrick, 2013)'
_diffrn_ambient_temperature 100.01(10)
_diffrn_detector_area_resol_mean 5.3127
_diffrn_measured_fraction_theta_full 1.000
_diffrn_measured_fraction_theta_max 0.971
_diffrn_measurement_device_type
;
SuperNova, Dual, Cu at zero, AtlasS2
;
_diffrn_radiation_type CuK\a
_diffrn_radiation_wavelength 1.54184
_diffrn_reflns_av_R_equivalents 0.0372
_diffrn_reflns_av_unetI/netI 0.0427
_diffrn_reflns_Laue_measured_fraction_full 1.000
_diffrn_reflns_Laue_measured_fraction_max 0.971
_diffrn_reflns_limit_h_max 16
_diffrn_reflns_limit_h_min -15
_diffrn_reflns_limit_k_max 15
_diffrn_reflns_limit_k_min -17
_diffrn_reflns_limit_l_max 18
_diffrn_reflns_limit_l_min -11
_diffrn_reflns_number 15554
_diffrn_reflns_point_group_measured_fraction_full 1.000
_diffrn_reflns_point_group_measured_fraction_max 0.971
_diffrn_reflns_theta_full 67.684
_diffrn_reflns_theta_max 73.198
_diffrn_reflns_theta_min 3.467
_diffrn_source
;
SuperNova (Cu) X-ray Source
;
_exptl_absorpt_coefficient_mu 3.330
_exptl_absorpt_correction_T_max 1.00000
_exptl_absorpt_correction_T_min 0.72615
_exptl_absorpt_correction_type multi-scan
_exptl_absorpt_process_details
;
CrysAlisPro 1.171.38.41k (Rigaku Oxford Diffraction, 2015)
Empirical absorption correction using spherical harmonics,
 implemented in SCALE3 ABSPACK scaling algorithm.
;
_exptl_crystal_colour 'pale yellow'
_exptl_crystal_density_diffrn 1.581
_exptl_crystal_description plate
_exptl_crystal_F_000 1068
_exptl_crystal_size_max 0.25
_exptl_crystal_size_mid 0.25
_exptl_crystal_size_min 0.05
_refine_diff_density_max 1.208
_refine_diff_density_min -1.171
_refine_diff_density_rms 0.086
_refine_ls_extinction_method none
_refine_ls_goodness_of_fit_ref 1.034
_refine_ls_hydrogen_treatment constr
_refine_ls_matrix_type full
_refine_ls_number_parameters 615
_refine_ls_number_reflns 8538
_refine_ls_number_restraints 0
_refine_ls_restrained_S_all 1.034
_refine_ls_R_factor_all 0.0658
_refine_ls_R_factor_gt 0.0613
_refine_ls_shift/su_max 0.000
_refine_ls_shift/su_mean 0.000
_refine_ls_structure_factor_coef Fsqd
_refine_ls_weighting_details
;
 w=1/[\s^2^(Fo^2^)+(0.0781P)^2^+3.9625P]
 where P=(Fo^2^+2Fc^2^)/3
;
_refine_ls_weighting_scheme calc
_refine_ls_wR_factor_gt 0.1583
_refine_ls_wR_factor_ref 0.1629
_reflns_Friedel_coverage 0.000
_reflns_number_gt 7787
_reflns_number_total 8538
_reflns_threshold_expression 'I > 2\s(I)'
_cod_data_source_file c6ob00249h2.cif
_cod_data_source_block 151224e
_cod_depositor_comments 'Adding full bibliography for 7154953.cif.'
_cod_original_cell_volume 2191.81(16)
_cod_database_code 7154953
_shelx_space_group_comment
;
The symmetry employed for this shelxl refinement is uniquely defined
by the following loop, which should always be used as a source of
symmetry information in preference to the above space-group names.
They are only intended as comments.
;
_shelxl_version_number 2013-2

loop_
_space_group_symop_operation_xyz
'x, y, z'
'-x, -y, -z'

loop_
_atom_site_label
_atom_site_type_symbol
_atom_site_fract_x
_atom_site_fract_y
_atom_site_fract_z
_atom_site_U_iso_or_equiv
_atom_site_adp_type
_atom_site_occupancy
_atom_site_site_symmetry_order
_atom_site_calc_flag
_atom_site_refinement_flags_posn
_atom_site_refinement_flags_adp
_atom_site_refinement_flags_occupancy
_atom_site_disorder_assembly
_atom_site_disorder_group
Zn1 Zn 0.69806(3) 0.72503(4) 0.11382(3) 0.02775(14) Uani 1 1 d . . . . .
S3 S 0.23939(8) 0.16389(8) 0.35413(7) 0.0365(2) Uani 1 1 d . . . . .
S4 S 0.18647(12) 0.67419(11) 0.30045(11) 0.0595(3) Uani 1 1 d . . . . .
O1 O 0.83987(19) 0.7421(2) 0.06913(18) 0.0306(5) Uani 1 1 d . . . . .
O2 O 0.7095(2) 0.6254(2) 0.1692(2) 0.0412(6) Uani 1 1 d . . . . .
O3 O 0.2242(5) 0.2613(3) 0.4080(3) 0.0878(15) Uani 1 1 d . . . . .
O4 O 0.1330(3) 0.0548(3) 0.2877(2) 0.0533(7) Uani 1 1 d . . . . .
O5 O 0.3306(2) 0.1792(3) 0.3043(2) 0.0554(8) Uani 1 1 d . . . . .
O6 O 0.1629(5) 0.6591(4) 0.3897(4) 0.1064(19) Uani 1 1 d . . . . .
O7 O 0.1516(3) 0.7508(4) 0.2857(4) 0.0903(14) Uani 1 1 d . . . . .
O8 O 0.1611(4) 0.5707(3) 0.2095(3) 0.0707(10) Uani 1 1 d . . . . .
N1 N 0.6406(2) 0.7486(2) -0.0084(2) 0.0287(6) Uani 1 1 d . . . . .
N2 N 0.5170(2) 0.6379(2) 0.0883(2) 0.0299(6) Uani 1 1 d . . . . .
N3 N 0.4278(3) 0.7767(3) -0.1367(3) 0.0446(8) Uani 1 1 d . . . . .
N4 N 0.2432(3) 0.6091(3) 0.0043(3) 0.0423(7) Uani 1 1 d . . . . .
N5 N 1.1731(2) 0.8864(2) -0.0428(2) 0.0325(6) Uani 1 1 d . . . . .
N6 N 0.6600(3) 0.4540(3) 0.3899(2) 0.0402(7) Uani 1 1 d . . . . .
N7 N -0.0546(5) 0.3433(5) 0.3404(5) 0.107(2) Uani 1 1 d . . . . .
N8 N 0.4938(3) -0.0611(3) 0.1506(3) 0.0445(7) Uani 1 1 d . . . . .
N9 N 0.7544(2) 0.8822(2) 0.2466(2) 0.0253(5) Uani 1 1 d . . . . .
F1 F 0.3826(2) 0.7825(3) 0.2657(2) 0.0645(7) Uani 1 1 d . . . . .
F2 F 0.3867(3) 0.8601(3) 0.4270(2) 0.0806(9) Uani 1 1 d . . . . .
F3 F 0.3919(4) 0.7006(4) 0.3569(3) 0.0998(13) Uani 1 1 d . . . . .
F4 F 0.3084(4) 0.0535(3) 0.4234(3) 0.0835(10) Uani 1 1 d . . . . .
F5 F 0.2107(4) 0.1225(4) 0.5107(3) 0.0969(13) Uani 1 1 d . . . . .
F6 F 0.3879(4) 0.2330(4) 0.5266(3) 0.1033(13) Uani 1 1 d . . . . .
C1 C 0.8234(3) 0.8156(3) -0.0505(2) 0.0286(6) Uani 1 1 d . . . . .
C2 C 0.8864(3) 0.8653(3) -0.1085(2) 0.0326(7) Uani 1 1 d . . . . .
H2A H 0.8494 0.8841 -0.1491 0.039 Uiso 1 1 calc R U . . .
C3 C 0.9981(3) 0.8871(3) -0.1082(3) 0.0316(7) Uani 1 1 d . . . . .
H3A H 1.0336 0.9180 -0.1497 0.038 Uiso 1 1 calc R U . . .
C4 C 1.0615(3) 0.8635(3) -0.0453(2) 0.0291(7) Uani 1 1 d . . . . .
C5 C 1.0004(3) 0.8161(3) 0.0145(2) 0.0271(6) Uani 1 1 d . . . . .
C6 C 0.8838(3) 0.7896(3) 0.0129(2) 0.0274(6) Uani 1 1 d . . . . .
C7 C 0.7062(3) 0.7920(3) -0.0606(2) 0.0291(7) Uani 1 1 d . . . . .
H7A H 0.6733 0.8080 -0.1067 0.035 Uiso 1 1 calc R U . . .
C8 C 0.5166(3) 0.5477(3) 0.1953(3) 0.0315(7) Uani 1 1 d . . . . .
C9 C 0.4500(3) 0.4857(3) 0.2438(3) 0.0329(7) Uani 1 1 d . . . . .
H9A H 0.3712 0.4655 0.2326 0.040 Uiso 1 1 calc R U . . .
C10 C 0.4939(3) 0.4539(3) 0.3054(3) 0.0362(8) Uani 1 1 d . . . . .
H10A H 0.4449 0.4125 0.3341 0.043 Uiso 1 1 calc R U . . .
C11 C 0.6150(3) 0.4834(3) 0.3267(3) 0.0369(8) Uani 1 1 d . . . . .
C12 C 0.6811(3) 0.5417(3) 0.2761(3) 0.0412(9) Uani 1 1 d . . . . .
C13 C 0.6371(3) 0.5743(3) 0.2111(3) 0.0354(8) Uani 1 1 d . . . . .
C14 C 0.4618(3) 0.5767(3) 0.1327(3) 0.0307(7) Uani 1 1 d . . . . .
H14A H 0.3819 0.5508 0.1225 0.037 Uiso 1 1 calc R U . . .
C15 C 0.5245(3) 0.7216(3) -0.0229(2) 0.0303(7) Uani 1 1 d . . . . .
C16 C 0.4699(3) 0.7515(3) -0.0865(3) 0.0345(7) Uani 1 1 d . . . . .
C17 C 0.4611(3) 0.6642(3) 0.0267(3) 0.0291(7) Uani 1 1 d . . . . .
C18 C 0.3397(3) 0.6335(3) 0.0141(3) 0.0344(7) Uani 1 1 d . . . . .
C19 C 1.2244(3) 0.8352(3) 0.0005(3) 0.0362(8) Uani 1 1 d . . . . .
H19A H 1.3069 0.8678 0.0042 0.043 Uiso 1 1 calc R U . . .
H19B H 1.1864 0.7518 -0.0463 0.043 Uiso 1 1 calc R U . . .
C20 C 1.2121(3) 0.8566(3) 0.1087(3) 0.0335(7) Uani 1 1 d . . . . .
H20A H 1.2502 0.9400 0.1557 0.040 Uiso 1 1 calc R U . . .
H20B H 1.2516 0.8251 0.1352 0.040 Uiso 1 1 calc R U . . .
C21 C 1.2312(3) 0.9271(3) -0.1118(3) 0.0398(8) Uani 1 1 d . . . . .
H21A H 1.1915 0.9592 -0.1360 0.060 Uiso 1 1 calc R U . . .
H21B H 1.2287 0.8628 -0.1709 0.060 Uiso 1 1 calc R U . . .
H21C H 1.3114 0.9859 -0.0738 0.060 Uiso 1 1 calc R U . . .
C22 C 1.0115(3) 0.6376(3) 0.0398(4) 0.0464(10) Uani 1 1 d . . . . .
H22A H 0.9305 0.5952 0.0356 0.070 Uiso 1 1 calc R U . . .
H22B H 1.0575 0.6199 0.0769 0.070 Uiso 1 1 calc R U . . .
H22C H 1.0198 0.6155 -0.0297 0.070 Uiso 1 1 calc R U . . .
C25 C 0.5955(4) 0.4138(4) 0.4555(3) 0.0517(10) Uani 1 1 d . . . . .
H25A H 0.5148 0.3918 0.4316 0.078 Uiso 1 1 calc R U . . .
H25B H 0.6287 0.4753 0.5269 0.078 Uiso 1 1 calc R U . . .
H25C H 0.6004 0.3477 0.4511 0.078 Uiso 1 1 calc R U . . .
S2 S 0.82590(11) 0.57386(12) 0.26713(12) 0.0286(3) Uani 0.65 1 d . . P A 1
C23 C 0.7841(4) 0.4912(6) 0.4155(3) 0.0685(17) Uani 0.65 1 d . . P A 1
H23A H 0.7946 0.4385 0.4352 0.082 Uiso 0.65 1 calc R U P A 1
H23B H 0.8240 0.5679 0.4770 0.082 Uiso 0.65 1 calc R U P A 1
C24 C 0.8461(5) 0.4974(5) 0.3307(5) 0.0398(12) Uani 0.65 1 d . . P A 1
H24A H 0.8203 0.4182 0.2771 0.048 Uiso 0.65 1 calc R U P A 1
H24B H 0.9296 0.5335 0.3625 0.048 Uiso 0.65 1 calc R U P A 1
C26 C 0.9117(5) 0.7248(5) 0.3631(5) 0.0392(12) Uani 0.65 1 d . . P A 1
H26A H 0.9049 0.7717 0.3343 0.059 Uiso 0.65 1 calc R U P A 1
H26B H 0.9924 0.7447 0.3826 0.059 Uiso 0.65 1 calc R U P A 1
H26C H 0.8839 0.7390 0.4240 0.059 Uiso 0.65 1 calc R U P A 1
S2A S 0.83702(19) 0.6155(2) 0.3355(2) 0.0307(5) Uani 0.35 1 d . . P A 2
C23A C 0.7841(4) 0.4912(6) 0.4155(3) 0.0685(17) Uani 0.35 1 d . . P A 2
H23C H 0.7992 0.4782 0.4740 0.082 Uiso 0.35 1 calc R U P A 2
H23D H 0.7931 0.4346 0.3565 0.082 Uiso 0.35 1 calc R U P A 2
C24A C 0.8647(8) 0.5834(8) 0.4372(8) 0.033(2) Uani 0.35 1 d . . P A 2
H24C H 0.9372 0.5804 0.4418 0.040 Uiso 0.35 1 calc R U P A 2
H24D H 0.8714 0.6431 0.5042 0.040 Uiso 0.35 1 calc R U P A 2
C26A C 0.8732(9) 0.5245(12) 0.2333(9) 0.044(3) Uani 0.35 1 d . . P A 2
H26D H 0.9561 0.5528 0.2532 0.066 Uiso 0.35 1 calc R U P A 2
H26E H 0.8513 0.5258 0.1699 0.066 Uiso 0.35 1 calc R U P A 2
H26F H 0.8317 0.4461 0.2219 0.066 Uiso 0.35 1 calc R U P A 2
S1 S 1.06119(7) 0.79122(7) 0.10824(7) 0.03082(19) Uani 1 1 d . . . . .
C27 C 0.6798(3) 0.9054(3) 0.2968(3) 0.0340(7) Uani 1 1 d . . . . .
H27A H 0.6016 0.8477 0.2723 0.041 Uiso 1 1 calc R U . . .
C28 C 0.7135(4) 1.0108(4) 0.3830(3) 0.0434(9) Uani 1 1 d . . . . .
H28A H 0.6599 1.0230 0.4179 0.052 Uiso 1 1 calc R U . . .
C29 C 0.8257(5) 1.0961(4) 0.4160(4) 0.0630(13) Uani 1 1 d . . . . .
H29A H 0.8497 1.1693 0.4723 0.076 Uiso 1 1 calc R U . . .
C30 C 0.9046(4) 1.0742(4) 0.3658(4) 0.0667(15) Uani 1 1 d . . . . .
H30A H 0.9825 1.1321 0.3878 0.080 Uiso 1 1 calc R U . . .
C31 C 0.8662(3) 0.9652(3) 0.2826(3) 0.0431(9) Uani 1 1 d . . . . .
H31A H 0.9200 0.9492 0.2504 0.052 Uiso 1 1 calc R U . . .
C32 C 0.2883(5) 0.1419(5) 0.4599(3) 0.0554(11) Uani 1 1 d . . . . .
C33 C 0.3433(4) 0.7588(4) 0.3401(3) 0.0482(10) Uani 1 1 d . . . . .
C34 C 0.0341(5) 0.3674(4) 0.3206(4) 0.0683(15) Uani 1 1 d . . . . .
C35 C 0.1454(4) 0.3981(4) 0.2989(3) 0.0536(11) Uani 1 1 d . . . . .
H35A H 0.1949 0.4813 0.3373 0.064 Uiso 1 1 calc R U . . .
H35B H 0.1337 0.3719 0.2251 0.064 Uiso 1 1 calc R U . . .
H35C H 0.1819 0.3617 0.3198 0.064 Uiso 1 1 calc R U . . .
C36 C 0.5239(3) 0.0253(4) 0.2228(3) 0.0390(8) Uani 1 1 d . . . . .
C37 C 0.5644(5) 0.1388(4) 0.3155(3) 0.0600(12) Uani 1 1 d . . . . .
H37A H 0.6475 0.1863 0.3312 0.072 Uiso 1 1 calc R U . . .
H37B H 0.5471 0.1275 0.3742 0.072 Uiso 1 1 calc R U . . .
H37C H 0.5251 0.1768 0.3017 0.072 Uiso 1 1 calc R U . . .

loop_
_atom_site_aniso_label
_atom_site_aniso_U_11
_atom_site_aniso_U_22
_atom_site_aniso_U_33
_atom_site_aniso_U_23
_atom_site_aniso_U_13
_atom_site_aniso_U_12
Zn1 0.0175(2) 0.0234(2) 0.0314(2) 0.00386(18) 0.00906(16) 0.00988(17)
S3 0.0403(5) 0.0346(4) 0.0332(4) 0.0162(4) 0.0031(3) 0.0184(4)
S4 0.0690(7) 0.0532(6) 0.0844(8) 0.0435(6) 0.0471(7) 0.0397(6)
O1 0.0226(11) 0.0368(12) 0.0347(12) 0.0153(10) 0.0138(9) 0.0174(10)
O2 0.0233(11) 0.0298(12) 0.0710(18) 0.0205(12) 0.0188(12) 0.0164(10)
O3 0.156(4) 0.069(2) 0.0530(19) 0.0165(18) 0.004(2) 0.084(3)
O4 0.0417(16) 0.0485(17) 0.0511(17) 0.0221(14) 0.0097(13) 0.0092(13)
O5 0.0370(15) 0.073(2) 0.0587(18) 0.0434(17) 0.0089(13) 0.0188(15)
O6 0.181(5) 0.063(2) 0.120(4) 0.059(3) 0.117(4) 0.072(3)
O7 0.062(2) 0.081(3) 0.166(5) 0.073(3) 0.045(3) 0.051(2)
O8 0.085(3) 0.055(2) 0.067(2) 0.0337(18) 0.0263(19) 0.0249(19)
N1 0.0194(12) 0.0296(14) 0.0249(12) 0.0019(11) 0.0039(10) 0.0131(11)
N2 0.0221(13) 0.0209(12) 0.0338(14) 0.0022(11) 0.0082(11) 0.0108(11)
N3 0.0373(17) 0.052(2) 0.0396(17) 0.0131(15) 0.0074(14) 0.0273(16)
N4 0.0244(15) 0.0352(16) 0.057(2) 0.0128(15) 0.0118(14) 0.0159(13)
N5 0.0243(13) 0.0301(14) 0.0410(15) 0.0137(12) 0.0171(12) 0.0140(12)
N6 0.0335(16) 0.0311(15) 0.0403(16) 0.0048(13) 0.0027(13) 0.0163(13)
N7 0.069(3) 0.076(4) 0.121(5) -0.005(3) -0.004(3) 0.047(3)
N8 0.0375(17) 0.0423(19) 0.0500(19) 0.0183(17) 0.0108(15) 0.0207(15)
N9 0.0284(13) 0.0231(12) 0.0247(12) 0.0094(10) 0.0100(10) 0.0146(11)
F1 0.0518(15) 0.0750(19) 0.0476(14) 0.0199(13) 0.0233(12) 0.0236(14)
F2 0.106(3) 0.071(2) 0.0437(14) 0.0053(14) 0.0231(16) 0.0472(19)
F3 0.118(3) 0.125(3) 0.075(2) 0.028(2) -0.001(2) 0.099(3)
F4 0.138(3) 0.099(2) 0.086(2) 0.066(2) 0.052(2) 0.094(2)
F5 0.134(3) 0.181(4) 0.082(2) 0.100(3) 0.070(2) 0.123(3)
F6 0.105(3) 0.119(3) 0.0563(18) 0.033(2) -0.0237(19) 0.047(2)
C1 0.0227(15) 0.0288(16) 0.0241(14) 0.0031(12) 0.0066(12) 0.0139(13)
C2 0.0318(17) 0.0321(17) 0.0233(14) 0.0045(13) 0.0056(12) 0.0159(14)
C3 0.0293(16) 0.0290(16) 0.0275(15) 0.0073(13) 0.0121(13) 0.0125(14)
C4 0.0240(15) 0.0229(15) 0.0292(15) 0.0025(12) 0.0103(12) 0.0117(12)
C5 0.0215(14) 0.0236(15) 0.0303(15) 0.0058(12) 0.0099(12) 0.0130(12)
C6 0.0233(15) 0.0220(14) 0.0272(14) 0.0028(12) 0.0087(12) 0.0120(12)
C7 0.0246(15) 0.0282(16) 0.0224(14) 0.0010(12) 0.0032(12) 0.0143(13)
C8 0.0191(14) 0.0203(14) 0.0420(18) 0.0036(13) 0.0099(13) 0.0098(12)
C9 0.0225(15) 0.0227(15) 0.0411(18) 0.0049(14) 0.0090(13) 0.0110(13)
C10 0.0271(17) 0.0226(15) 0.0437(19) 0.0060(14) 0.0098(14) 0.0094(13)
C11 0.0283(17) 0.0180(15) 0.0443(19) 0.0009(14) 0.0004(14) 0.0101(13)
C12 0.0224(16) 0.0229(16) 0.070(3) 0.0146(17) 0.0105(16) 0.0118(14)
C13 0.0240(16) 0.0170(14) 0.053(2) 0.0059(14) 0.0123(15) 0.0108(13)
C14 0.0196(14) 0.0196(14) 0.0352(17) -0.0001(13) 0.0085(12) 0.0079(12)
C15 0.0211(15) 0.0276(16) 0.0283(15) 0.0000(13) 0.0042(12) 0.0141(13)
C16 0.0234(15) 0.0351(18) 0.0311(16) 0.0032(14) 0.0063(13) 0.0156(14)
C17 0.0189(14) 0.0221(15) 0.0319(16) -0.0011(12) 0.0042(12) 0.0124(12)
C18 0.0262(17) 0.0249(16) 0.0366(17) 0.0019(13) 0.0073(13) 0.0125(13)
C19 0.0256(16) 0.0360(18) 0.046(2) 0.0148(16) 0.0157(15) 0.0189(15)
C20 0.0224(15) 0.0322(17) 0.0471(19) 0.0171(15) 0.0125(14) 0.0160(14)
C21 0.0348(18) 0.0360(19) 0.047(2) 0.0175(16) 0.0241(16) 0.0172(16)
C22 0.036(2) 0.0249(17) 0.072(3) 0.0178(18) 0.0215(19) 0.0149(15)
C25 0.047(2) 0.053(3) 0.045(2) 0.015(2) 0.0052(18) 0.026(2)
S2 0.0247(6) 0.0313(6) 0.0327(7) 0.0128(6) 0.0098(5) 0.0184(5)
C23 0.051(3) 0.135(5) 0.035(2) 0.037(3) 0.017(2) 0.062(3)
C24 0.040(3) 0.043(3) 0.041(3) 0.019(3) 0.012(2) 0.026(3)
C26 0.024(2) 0.033(3) 0.044(3) 0.010(2) 0.004(2) 0.010(2)
S2A 0.0210(11) 0.0261(11) 0.0378(15) 0.0146(11) 0.0052(9) 0.0070(9)
C23A 0.051(3) 0.135(5) 0.035(2) 0.037(3) 0.017(2) 0.062(3)
C24A 0.016(4) 0.028(5) 0.041(5) 0.016(4) -0.003(4) 0.001(4)
C26A 0.026(5) 0.074(8) 0.044(6) 0.033(6) 0.017(4) 0.028(5)
S1 0.0220(4) 0.0284(4) 0.0461(5) 0.0178(4) 0.0147(3) 0.0151(3)
C27 0.0349(18) 0.0415(19) 0.0288(16) 0.0118(15) 0.0101(14) 0.0262(16)
C28 0.061(3) 0.047(2) 0.0325(18) 0.0121(16) 0.0182(17) 0.041(2)
C29 0.077(3) 0.034(2) 0.046(2) -0.0043(18) 0.014(2) 0.024(2)
C30 0.053(3) 0.034(2) 0.058(3) -0.006(2) 0.017(2) 0.004(2)
C31 0.0360(19) 0.0299(18) 0.0405(19) 0.0043(15) 0.0153(16) 0.0091(15)
C32 0.080(3) 0.068(3) 0.045(2) 0.032(2) 0.021(2) 0.053(3)
C33 0.064(3) 0.058(3) 0.0314(18) 0.0153(18) 0.0160(18) 0.042(2)
C34 0.059(3) 0.045(3) 0.071(3) 0.000(2) -0.014(3) 0.032(2)
C35 0.062(3) 0.036(2) 0.048(2) 0.0139(18) -0.006(2) 0.021(2)
C36 0.0375(19) 0.052(2) 0.043(2) 0.028(2) 0.0184(16) 0.0290(18)
C37 0.086(4) 0.064(3) 0.042(2) 0.019(2) 0.017(2) 0.054(3)

loop_
_atom_type_symbol
_atom_type_description
_atom_type_scat_dispersion_real
_atom_type_scat_dispersion_imag
_atom_type_scat_source
C C 0.0181 0.0091 'International Tables Vol C Tables 4.2.6.8 and 6.1.1.4'
H H 0.0000 0.0000 'International Tables Vol C Tables 4.2.6.8 and 6.1.1.4'
F F 0.0727 0.0534 'International Tables Vol C Tables 4.2.6.8 and 6.1.1.4'
N N 0.0311 0.0180 'International Tables Vol C Tables 4.2.6.8 and 6.1.1.4'
O O 0.0492 0.0322 'International Tables Vol C Tables 4.2.6.8 and 6.1.1.4'
S S 0.3331 0.5567 'International Tables Vol C Tables 4.2.6.8 and 6.1.1.4'
Zn Zn -1.5491 0.6778 'International Tables Vol C Tables 4.2.6.8 and 6.1.1.4'

loop_
_geom_angle_atom_site_label_1
_geom_angle_atom_site_label_2
_geom_angle_atom_site_label_3
_geom_angle
O1 Zn1 O2 90.80(10)
O1 Zn1 N9 103.96(10)
O2 Zn1 N9 103.58(11)
O1 Zn1 N2 151.91(10)
O2 Zn1 N2 88.24(11)
N9 Zn1 N2 103.54(10)
O1 Zn1 N1 88.35(10)
O2 Zn1 N1 151.60(11)
N9 Zn1 N1 104.16(10)
N2 Zn1 N1 79.51(11)
O3 S3 O5 117.0(3)
O3 S3 O4 115.6(3)
O5 S3 O4 111.74(19)
O3 S3 C32 102.7(2)
O5 S3 C32 104.5(2)
O4 S3 C32 103.1(2)
O8 S4 O6 114.5(2)
O8 S4 O7 116.8(3)
O6 S4 O7 114.2(3)
O8 S4 C33 103.7(2)
O6 S4 C33 102.8(3)
O7 S4 C33 102.1(2)
C6 O1 Zn1 128.4(2)
C13 O2 Zn1 127.1(2)
C7 N1 C15 122.8(3)
C7 N1 Zn1 126.0(2)
C15 N1 Zn1 111.0(2)
C14 N2 C17 122.7(3)
C14 N2 Zn1 126.1(2)
C17 N2 Zn1 110.8(2)
C4 N5 C19 119.8(3)
C4 N5 C21 121.3(3)
C19 N5 C21 115.7(3)
C11 N6 C23 120.0(4)
C11 N6 C25 121.2(3)
C23 N6 C25 116.7(3)
C31 N9 C27 118.0(3)
C31 N9 Zn1 120.7(2)
C27 N9 Zn1 121.3(2)
C7 C1 C2 118.9(3)
C7 C1 C6 124.4(3)
C2 C1 C6 116.7(3)
C3 C2 C1 123.9(3)
C3 C2 H2A 118.1
C1 C2 H2A 118.1
C2 C3 C4 121.1(3)
C2 C3 H3A 119.5
C4 C3 H3A 119.5
N5 C4 C5 122.6(3)
N5 C4 C3 121.9(3)
C5 C4 C3 115.5(3)
C6 C5 C4 124.2(3)
C6 C5 S1 110.3(2)
C4 C5 S1 125.3(2)
O1 C6 C5 116.0(3)
O1 C6 C1 125.4(3)
C5 C6 C1 118.5(3)
N1 C7 C1 123.9(3)
N1 C7 H7A 118.1
C1 C7 H7A 118.1
C14 C8 C9 119.3(3)
C14 C8 C13 124.0(3)
C9 C8 C13 116.7(3)
C10 C9 C8 124.1(3)
C10 C9 H9A 117.9
C8 C9 H9A 117.9
C9 C10 C11 120.8(3)
C9 C10 H10A 119.6
C11 C10 H10A 119.6
N6 C11 C12 123.4(3)
N6 C11 C10 121.1(4)
C12 C11 C10 115.5(3)
C13 C12 C11 124.6(3)
C13 C12 S2 106.1(3)
C11 C12 S2 128.9(3)
C13 C12 S2A 119.2(3)
C11 C12 S2A 113.0(3)
O2 C13 C12 116.5(3)
O2 C13 C8 125.3(3)
C12 C13 C8 118.2(3)
N2 C14 C8 123.8(3)
N2 C14 H14A 118.1
C8 C14 H14A 118.1
C17 C15 N1 117.4(3)
C17 C15 C16 120.2(3)
N1 C15 C16 122.4(3)
N3 C16 C15 179.1(4)
C15 C17 N2 118.5(3)
C15 C17 C18 119.9(3)
N2 C17 C18 121.6(3)
N4 C18 C17 179.8(4)
N5 C19 C20 112.8(3)
N5 C19 H19A 109.0
C20 C19 H19A 109.0
N5 C19 H19B 109.0
C20 C19 H19B 109.0
H19A C19 H19B 107.8
C19 C20 S1 112.3(2)
C19 C20 H20A 109.1
S1 C20 H20A 109.1
C19 C20 H20B 109.1
S1 C20 H20B 109.1
H20A C20 H20B 107.9
N5 C21 H21A 109.5
N5 C21 H21B 109.5
H21A C21 H21B 109.5
N5 C21 H21C 109.5
H21A C21 H21C 109.5
H21B C21 H21C 109.5
S1 C22 H22A 109.5
S1 C22 H22B 109.5
H22A C22 H22B 109.5
S1 C22 H22C 109.5
H22A C22 H22C 109.5
H22B C22 H22C 109.5
N6 C25 H25A 109.5
N6 C25 H25B 109.5
H25A C25 H25B 109.5
N6 C25 H25C 109.5
H25A C25 H25C 109.5
H25B C25 H25C 109.5
C12 S2 C24 96.3(2)
C12 S2 C26 102.5(2)
C24 S2 C26 104.7(3)
N6 C23 C24 117.8(4)
N6 C23 H23A 107.9
C24 C23 H23A 107.9
N6 C23 H23B 107.9
C24 C23 H23B 107.9
H23A C23 H23B 107.2
C23 C24 S2 117.9(4)
C23 C24 H24A 107.8
S2 C24 H24A 107.8
C23 C24 H24B 107.8
S2 C24 H24B 107.8
H24A C24 H24B 107.2
S2 C26 H26A 109.5
S2 C26 H26B 109.5
H26A C26 H26B 109.5
S2 C26 H26C 109.5
H26A C26 H26C 109.5
H26B C26 H26C 109.5
C24A S2A C26A 101.5(5)
C24A S2A C12 109.3(3)
C26A S2A C12 98.8(4)
S2A C24A H24C 110.3
S2A C24A H24D 110.3
H24C C24A H24D 108.6
S2A C26A H26D 109.5
S2A C26A H26E 109.5
H26D C26A H26E 109.5
S2A C26A H26F 109.5
H26D C26A H26F 109.5
H26E C26A H26F 109.5
C5 S1 C22 103.86(19)
C5 S1 C20 99.43(16)
C22 S1 C20 103.71(17)
N9 C27 C28 122.9(4)
N9 C27 H27A 118.6
C28 C27 H27A 118.6
C29 C28 C27 118.7(4)
C29 C28 H28A 120.6
C27 C28 H28A 120.6
C28 C29 C30 119.5(4)
C28 C29 H29A 120.3
C30 C29 H29A 120.3
C31 C30 C29 118.8(4)
C31 C30 H30A 120.6
C29 C30 H30A 120.6
N9 C31 C30 122.0(4)
N9 C31 H31A 119.0
C30 C31 H31A 119.0
F5 C32 F6 108.7(4)
F5 C32 F4 108.6(4)
F6 C32 F4 105.9(4)
F5 C32 S3 111.4(3)
F6 C32 S3 111.1(3)
F4 C32 S3 111.1(3)
F2 C33 F3 107.1(4)
F2 C33 F1 106.7(4)
F3 C33 F1 106.5(4)
F2 C33 S4 113.8(3)
F3 C33 S4 110.8(4)
F1 C33 S4 111.5(3)
N7 C34 C35 178.5(6)
C34 C35 H35A 109.5
C34 C35 H35B 109.5
H35A C35 H35B 109.5
C34 C35 H35C 109.5
H35A C35 H35C 109.5
H35B C35 H35C 109.5
N8 C36 C37 178.8(5)
C36 C37 H37A 109.5
C36 C37 H37B 109.5
H37A C37 H37B 109.5
C36 C37 H37C 109.5
H37A C37 H37C 109.5
H37B C37 H37C 109.5

loop_
_geom_bond_atom_site_label_1
_geom_bond_atom_site_label_2
_geom_bond_distance
Zn1 O1 1.965(2)
Zn1 O2 1.965(3)
Zn1 N9 2.060(3)
Zn1 N2 2.086(3)
Zn1 N1 2.098(3)
S3 O3 1.409(3)
S3 O5 1.427(3)
S3 O4 1.446(3)
S3 C32 1.826(4)
S4 O8 1.416(4)
S4 O6 1.439(4)
S4 O7 1.444(4)
S4 C33 1.793(5)
O1 C6 1.291(4)
O2 C13 1.296(4)
N1 C7 1.319(4)
N1 C15 1.383(4)
N2 C14 1.312(4)
N2 C17 1.384(4)
N3 C16 1.143(5)
N4 C18 1.144(5)
N5 C4 1.354(4)
N5 C19 1.464(5)
N5 C21 1.467(4)
N6 C11 1.355(5)
N6 C23 1.449(5)
N6 C25 1.457(6)
N7 C34 1.160(8)
N8 C36 1.130(5)
N9 C31 1.330(5)
N9 C27 1.334(4)
F1 C33 1.340(5)
F2 C33 1.325(5)
F3 C33 1.329(5)
F4 C32 1.314(5)
F5 C32 1.303(6)
F6 C32 1.313(6)
C1 C7 1.410(4)
C1 C2 1.417(5)
C1 C6 1.437(5)
C2 C3 1.363(5)
C2 H2A 0.9300
C3 C4 1.431(5)
C3 H3A 0.9300
C4 C5 1.413(5)
C5 C6 1.409(4)
C5 S1 1.770(3)
C7 H7A 0.9300
C8 C14 1.415(5)
C8 C9 1.419(5)
C8 C13 1.439(4)
C9 C10 1.357(5)
C9 H9A 0.9300
C10 C11 1.436(5)
C10 H10A 0.9300
C11 C12 1.410(6)
C12 C13 1.405(6)
C12 S2 1.785(4)
C12 S2A 1.802(4)
C14 H14A 0.9300
C15 C17 1.377(5)
C15 C16 1.435(5)
C17 C18 1.438(4)
C19 C20 1.513(5)
C19 H19A 0.9700
C19 H19B 0.9700
C20 S1 1.799(3)
C20 H20A 0.9700
C20 H20B 0.9700
C21 H21A 0.9600
C21 H21B 0.9600
C21 H21C 0.9600
C22 S1 1.795(4)
C22 H22A 0.9600
C22 H22B 0.9600
C22 H22C 0.9600
C25 H25A 0.9600
C25 H25B 0.9600
C25 H25C 0.9600
S2 C24 1.789(6)
S2 C26 1.791(6)
C23 C24 1.540(7)
C23 H23A 0.9700
C23 H23B 0.9700
C24 H24A 0.9700
C24 H24B 0.9700
C26 H26A 0.9600
C26 H26B 0.9600
C26 H26C 0.9600
S2A C24A 1.784(10)
S2A C26A 1.785(12)
C24A H24C 0.9700
C24A H24D 0.9700
C26A H26D 0.9600
C26A H26E 0.9600
C26A H26F 0.9600
C27 C28 1.373(5)
C27 H27A 0.9300
C28 C29 1.346(7)
C28 H28A 0.9300
C29 C30 1.377(7)
C29 H29A 0.9300
C30 C31 1.375(6)
C30 H30A 0.9300
C31 H31A 0.9300
C34 C35 1.437(8)
C35 H35A 0.9600
C35 H35B 0.9600
C35 H35C 0.9600
C36 C37 1.467(6)
C37 H37A 0.9600
C37 H37B 0.9600
C37 H37C 0.9600

loop_
_geom_torsion_atom_site_label_1
_geom_torsion_atom_site_label_2
_geom_torsion_atom_site_label_3
_geom_torsion_atom_site_label_4
_geom_torsion
C7 C1 C2 C3 -177.1(3)
C6 C1 C2 C3 1.1(5)
C1 C2 C3 C4 -1.8(5)
C19 N5 C4 C5 16.0(5)
C21 N5 C4 C5 175.2(3)
C19 N5 C4 C3 -164.7(3)
C21 N5 C4 C3 -5.5(5)
C2 C3 C4 N5 -178.9(3)
C2 C3 C4 C5 0.4(5)
N5 C4 C5 C6 -179.1(3)
C3 C4 C5 C6 1.6(5)
N5 C4 C5 S1 5.7(5)
C3 C4 C5 S1 -173.7(2)
Zn1 O1 C6 C5 164.6(2)
Zn1 O1 C6 C1 -16.0(4)
C4 C5 C6 O1 177.2(3)
S1 C5 C6 O1 -7.0(3)
C4 C5 C6 C1 -2.2(5)
S1 C5 C6 C1 173.7(2)
C7 C1 C6 O1 -0.4(5)
C2 C1 C6 O1 -178.5(3)
C7 C1 C6 C5 178.9(3)
C2 C1 C6 C5 0.8(4)
C15 N1 C7 C1 -177.2(3)
Zn1 N1 C7 C1 8.5(4)
C2 C1 C7 N1 -178.3(3)
C6 C1 C7 N1 3.6(5)
C14 C8 C9 C10 -179.8(3)
C13 C8 C9 C10 2.0(5)
C8 C9 C10 C11 0.7(5)
C23 N6 C11 C12 5.4(6)
C25 N6 C11 C12 168.5(3)
C23 N6 C11 C10 -176.1(4)
C25 N6 C11 C10 -13.0(5)
C9 C10 C11 N6 178.7(3)
C9 C10 C11 C12 -2.7(5)
N6 C11 C12 C13 -179.4(3)
C10 C11 C12 C13 2.0(5)
N6 C11 C12 S2 8.6(6)
C10 C11 C12 S2 -170.0(3)
N6 C11 C12 S2A -19.6(5)
C10 C11 C12 S2A 161.8(3)
Zn1 O2 C13 C12 -158.9(3)
Zn1 O2 C13 C8 21.8(5)
C11 C12 C13 O2 -178.7(3)
S2 C12 C13 O2 -5.1(4)
S2A C12 C13 O2 22.7(5)
C11 C12 C13 C8 0.6(5)
S2 C12 C13 C8 174.2(2)
S2A C12 C13 C8 -158.0(3)
C14 C8 C13 O2 -1.4(5)
C9 C8 C13 O2 176.7(3)
C14 C8 C13 C12 179.3(3)
C9 C8 C13 C12 -2.6(5)
C17 N2 C14 C8 179.4(3)
Zn1 N2 C14 C8 -8.7(4)
C9 C8 C14 N2 177.1(3)
C13 C8 C14 N2 -4.9(5)
C7 N1 C15 C17 172.5(3)
Zn1 N1 C15 C17 -12.4(3)
C7 N1 C15 C16 -7.6(5)
Zn1 N1 C15 C16 167.4(2)
N1 C15 C17 N2 0.6(4)
C16 C15 C17 N2 -179.3(3)
N1 C15 C17 C18 -179.8(3)
C16 C15 C17 C18 0.4(5)
C14 N2 C17 C15 -175.3(3)
Zn1 N2 C17 C15 11.6(3)
C14 N2 C17 C18 5.0(5)
Zn1 N2 C17 C18 -168.0(2)
C4 N5 C19 C20 -51.8(4)
C21 N5 C19 C20 147.9(3)
N5 C19 C20 S1 62.3(3)
C13 C12 S2 C24 -168.3(3)
C11 C12 S2 C24 4.9(4)
S2A C12 S2 C24 69.6(3)
C13 C12 S2 C26 85.0(3)
C11 C12 S2 C26 -101.8(4)
S2A C12 S2 C26 -37.1(3)
C11 N6 C23 C24 -34.8(7)
C25 N6 C23 C24 161.4(5)
N6 C23 C24 S2 50.0(7)
C12 S2 C24 C23 -31.1(5)
C26 S2 C24 C23 73.6(5)
C13 C12 S2A C24A 165.7(5)
C11 C12 S2A C24A 4.8(5)
S2 C12 S2A C24A -125.4(5)
C13 C12 S2A C26A -88.7(5)
C11 C12 S2A C26A 110.3(5)
S2 C12 S2A C26A -19.8(4)
C6 C5 S1 C22 83.3(3)
C4 C5 S1 C22 -100.9(3)
C6 C5 S1 C20 -170.0(2)
C4 C5 S1 C20 5.9(3)
C19 C20 S1 C5 -37.2(3)
C19 C20 S1 C22 69.6(3)
C31 N9 C27 C28 0.2(5)
Zn1 N9 C27 C28 -177.4(3)
N9 C27 C28 C29 2.7(6)
C27 C28 C29 C30 -2.8(7)
C28 C29 C30 C31 0.3(9)
C27 N9 C31 C30 -3.0(6)
Zn1 N9 C31 C30 174.6(4)
C29 C30 C31 N9 2.8(8)
O3 S3 C32 F5 59.6(5)
O5 S3 C32 F5 -177.8(4)
O4 S3 C32 F5 -60.9(4)
O3 S3 C32 F6 -61.7(4)
O5 S3 C32 F6 60.9(4)
O4 S3 C32 F6 177.9(4)
O3 S3 C32 F4 -179.2(4)
O5 S3 C32 F4 -56.6(4)
O4 S3 C32 F4 60.3(4)
O8 S4 C33 F2 -178.5(3)
O6 S4 C33 F2 -58.9(4)
O7 S4 C33 F2 59.7(4)
O8 S4 C33 F3 -57.7(3)
O6 S4 C33 F3 61.8(3)
O7 S4 C33 F3 -179.5(3)
O8 S4 C33 F1 60.7(3)
O6 S4 C33 F1 -179.7(3)
O7 S4 C33 F1 -61.1(4)
